data_7044074
loop_
_publ_author_name
'Guo, Jipeng'
'Niu, Yanjun'
'Song, Lanying'
'Xu, Qiaofei'
'Lu, Jingkun'
'Ma, Pengtao'
'Zhang, Dongdi'
'Zhang, Chao'
'Niu, Jingyang'
'Wang, Jingping'

_publ_section_title
;
 Synthesis, characterization and catalytic epoxidation properties of
 lanthanide-stabilized peroxoisopolytungstates
;
_journal_name_full 'Dalton Trans.'
_journal_paper_doi 10.1039/C7DT02471A
_journal_year 2017
_chemical_formula_moiety 'Ce4 K2 Na1.3333 O124 W29, 12.6667(O)'
_chemical_formula_sum 'Ce4 H57.3333 K2 Na1.3333 O136.6667 W29'
_chemical_formula_weight 8245.44
_space_group_crystal_system cubic
_space_group_IT_number 220
_space_group_name_Hall 'I -4bd 2c 3'
_space_group_name_H-M_alt 'I -4 3 d'
_symmetry_space_group_name_Hall 'I -4bd 2c 3'
_symmetry_space_group_name_H-M 'I -4 3 d'
_atom_sites_solution_primary direct
_audit_creation_date 2016-10-28
_audit_creation_method
;
Olex2 1.2-beta
(compiled 2015.01.26 svn.r3150 for OlexSys, GUI svn.r4998)
;
_cell_angle_alpha 90
_cell_angle_beta 90
_cell_angle_gamma 90
_cell_formula_units_Z 12
_cell_length_a 36.028(9)
_cell_length_b 36.028(9)
_cell_length_c 36.028(9)
_cell_measurement_reflns_used 191
_cell_measurement_temperature 296(2)
_cell_measurement_theta_max 22.27
_cell_measurement_theta_min 2.53
_cell_volume 46765(2)
_computing_cell_refinement 'SAINT v7.34A (Bruker, 200?)'
_computing_data_reduction 'SAINT v7.34A (Bruker, 200?)'
_computing_molecular_graphics 'Olex2 (Dolomanov et al., 2009)'
_computing_publication_material 'Olex2 (Dolomanov et al., 2009)'
_computing_structure_refinement 'ShelXL-2014/7 (Sheldrick, 2008)'
_computing_structure_solution 'ShelXS-1997 (Sheldrick, 2008)'
_diffrn_ambient_temperature 296.15
_diffrn_measured_fraction_theta_full 0.996
_diffrn_measured_fraction_theta_max 0.996
_diffrn_measurement_device_type 'CCD area detector'
_diffrn_measurement_method 'phi and omega scans'
_diffrn_radiation_monochromator graphite
_diffrn_radiation_type MoK\a
_diffrn_radiation_wavelength 0.71073
_diffrn_reflns_av_R_equivalents 0.1807
_diffrn_reflns_av_unetI/netI 0.0641
_diffrn_reflns_Laue_measured_fraction_full 0.996
_diffrn_reflns_Laue_measured_fraction_max 0.996
_diffrn_reflns_limit_h_max 42
_diffrn_reflns_limit_h_min -32
_diffrn_reflns_limit_k_max 42
_diffrn_reflns_limit_k_min -37
_diffrn_reflns_limit_l_max 42
_diffrn_reflns_limit_l_min -40
_diffrn_reflns_number 116230
_diffrn_reflns_point_group_measured_fraction_full 0.996
_diffrn_reflns_point_group_measured_fraction_max 0.996
_diffrn_reflns_theta_full 25.089
_diffrn_reflns_theta_max 25.089
_diffrn_reflns_theta_min 2.115
_exptl_absorpt_coefficient_mu 22.596
_exptl_absorpt_correction_T_max 0.1572
_exptl_absorpt_correction_T_min 0.0827
_exptl_absorpt_correction_type multi-scan
_exptl_absorpt_process_details SADABS
_exptl_crystal_colour colorless
_exptl_crystal_density_diffrn 3.514
_exptl_crystal_description block
_exptl_crystal_F_000 42976
_exptl_crystal_size_max 0.22
_exptl_crystal_size_mid 0.17
_exptl_crystal_size_min 0.13
_refine_diff_density_max 1.492
_refine_diff_density_min -1.212
_refine_diff_density_rms 0.270
_refine_ls_abs_structure_details
;
 Flack x determined using 2347 quotients [(I+)-(I-)]/[(I+)+(I-)]
 (Parsons, Flack and Wagner, Acta Cryst. B69 (2013) 249-259).
;
_refine_ls_abs_structure_Flack -0.016(10)
_refine_ls_extinction_method none
_refine_ls_goodness_of_fit_ref 1.032
_refine_ls_hydrogen_treatment undef
_refine_ls_matrix_type full
_refine_ls_number_parameters 406
_refine_ls_number_reflns 6913
_refine_ls_number_restraints 102
_refine_ls_restrained_S_all 1.035
_refine_ls_R_factor_all 0.0613
_refine_ls_R_factor_gt 0.0376
_refine_ls_shift/su_max 0.001
_refine_ls_shift/su_mean 0.000
_refine_ls_structure_factor_coef Fsqd
_refine_ls_weighting_details 'w=1/[\s^2^(Fo^2^)+(0.0486P)^2^] where P=(Fo^2^+2Fc^2^)/3'
_refine_ls_weighting_scheme calc
_refine_ls_wR_factor_gt 0.0833
_refine_ls_wR_factor_ref 0.0940
_reflns_Friedel_coverage 0.902
_reflns_Friedel_fraction_full 0.997
_reflns_Friedel_fraction_max 0.997
_reflns_number_gt 5587
_reflns_number_total 6913
_reflns_threshold_expression 'I > 2\s(I)'
_cod_data_source_file c7dt02471a1.cif
_cod_data_source_block njy1
_cod_depositor_comments
;
The following automatic conversions were performed:

'_exptl_absorpt_correction_type' value 'Multi-scan' changed to
'multi-scan' according to
/home/data/users/saulius/crontab/automatic-downloads/rss-feeds/RSC/lib/dictionaries/cif_core.dic
dictionary named 'cif_core.dic' version 2.4.2 from 2011-04-26.

Automatic conversion script
Id: cif_fix_values 4973 2017-02-22 13:04:09Z antanas 

2024-03-11
Z value and formula fixed to values more according to usual
chemical conventions.                 miguel
;
_cod_original_formula_sum 'Ce12 H172 K6 Na4 O410 W87'
_cod_original_formula_weight 24736.31
_cod_original_formula_moiety '0.25(Ce48 K24 Na16 O1488 W348), 38(O)'
_cod_original_formula_units_Z 4
_cod_original_cell_volume 46763(33)
_cod_database_code 7044074
_shelx_space_group_comment
;
The symmetry employed for this shelxl refinement is uniquely defined
by the following loop, which should always be used as a source of
symmetry information in preference to the above space-group names.
They are only intended as comments.
;
_shelx_estimated_absorpt_t_max 0.157
_shelx_estimated_absorpt_t_min 0.083
_olex2_refinement_description
;
1. Uiso/Uaniso restraints and constraints
Uanis(O1W) \\sim Ueq, Uanis(O2W) \\sim Ueq, Uanis(O4W) \\sim Ueq, Uanis(O27)
\\sim Ueq: with sigma of 0.01 and sigma for terminal atoms of 0.02
Uanis(O7W) \\sim Ueq, Uanis(O9W) \\sim Ueq, Uanis(O10W) \\sim Ueq, Uanis(O9)
\\sim Ueq, Uanis(O16) \\sim Ueq, Uanis(O24) \\sim Ueq: with sigma of 0.01 and
sigma for terminal atoms of 0.02
Uanis(O6W) \\sim Ueq, Uanis(O3) \\sim Ueq, Uanis(O6) \\sim Ueq: with sigma of
0.02 and sigma for terminal atoms of 0.04
Uanis(O5W) \\sim Ueq, Uanis(O15) \\sim Ueq, Uanis(O19) \\sim Ueq, Uanis(O20)
\\sim Ueq: with sigma of 0.005 and sigma for terminal atoms of 0.01
2. Others
 Fixed Sof: O7W(0.5) O8W(0.5) O9W(0.16667) O10W(0.5)
;
_shelx_shelxl_version_number 2014/7
_olex2_submission_special_instructions 'No special instructions were received'

loop_
_space_group_symop_operation_xyz
'x, y, z'
'-x+1/2, -y, z+1/2'
'-x, y+1/2, -z+1/2'
'x+1/2, -y+1/2, -z'
'z, x, y'
'z+1/2, -x+1/2, -y'
'-z+1/2, -x, y+1/2'
'-z, x+1/2, -y+1/2'
'y, z, x'
'-y, z+1/2, -x+1/2'
'y+1/2, -z+1/2, -x'
'-y+1/2, -z, x+1/2'
'y+1/4, x+1/4, z+1/4'
'-y+1/4, -x+3/4, z+3/4'
'y+3/4, -x+1/4, -z+3/4'
'-y+3/4, x+3/4, -z+1/4'
'x+1/4, z+1/4, y+1/4'
'-x+3/4, z+3/4, -y+1/4'
'-x+1/4, -z+3/4, y+3/4'
'x+3/4, -z+1/4, -y+3/4'
'z+1/4, y+1/4, x+1/4'
'z+3/4, -y+1/4, -x+3/4'
'-z+3/4, y+3/4, -x+1/4'
'-z+1/4, -y+3/4, x+3/4'
'x+1/2, y+1/2, z+1/2'
'-x+1, -y+1/2, z+1'
'-x+1/2, y+1, -z+1'
'x+1, -y+1, -z+1/2'
'z+1/2, x+1/2, y+1/2'
'z+1, -x+1, -y+1/2'
'-z+1, -x+1/2, y+1'
'-z+1/2, x+1, -y+1'
'y+1/2, z+1/2, x+1/2'
'-y+1/2, z+1, -x+1'
'y+1, -z+1, -x+1/2'
'-y+1, -z+1/2, x+1'
'y+3/4, x+3/4, z+3/4'
'-y+3/4, -x+5/4, z+5/4'
'y+5/4, -x+3/4, -z+5/4'
'-y+5/4, x+5/4, -z+3/4'
'x+3/4, z+3/4, y+3/4'
'-x+5/4, z+5/4, -y+3/4'
'-x+3/4, -z+5/4, y+5/4'
'x+5/4, -z+3/4, -y+5/4'
'z+3/4, y+3/4, x+3/4'
'z+5/4, -y+3/4, -x+5/4'
'-z+5/4, y+5/4, -x+3/4'
'-z+3/4, -y+5/4, x+5/4'

loop_
_atom_site_label
_atom_site_type_symbol
_atom_site_fract_x
_atom_site_fract_y
_atom_site_fract_z
_atom_site_U_iso_or_equiv
_atom_site_adp_type
_atom_site_occupancy
_atom_site_site_symmetry_order
_atom_site_calc_flag
_atom_site_refinement_flags_posn
_atom_site_refinement_flags_adp
_atom_site_refinement_flags_occupancy
W1 W 0.5000 0.7500 0.8750 0.0130(4) Uani 1 4 d S T P
W2 W 0.45389(3) 0.84856(3) 0.93336(3) 0.0185(2) Uani 1 1 d . . .
W3 W 0.39775(3) 0.77817(3) 0.93530(3) 0.0182(2) Uani 1 1 d . . .
W4 W 0.38758(3) 0.84611(3) 1.00054(3) 0.0272(3) Uani 1 1 d . . .
W5 W 0.45111(3) 0.91185(3) 0.99641(4) 0.0330(3) Uani 1 1 d . . .
W6 W 0.46792(4) 0.84235(4) 1.05096(3) 0.0364(3) Uani 1 1 d . . .
W7 W 0.41181(4) 0.77155(4) 1.05424(3) 0.0404(4) Uani 1 1 d . . .
W8 W 0.33925(4) 0.76834(4) 1.00155(4) 0.0391(3) Uani 1 1 d . . .
Ce1 Ce 0.41848(4) 0.81710(4) 0.83048(4) 0.0181(3) Uani 1 1 d . . .
K1 K 0.5000 0.7500 0.9789(3) 0.041(2) Uani 1 2 d S T P
Na1 Na 0.4925(5) 1.0075(5) 0.9925(5) 0.066(8) Uani 1 3 d S T P
O1 O 0.4684(4) 0.7758(4) 0.8475(5) 0.021(4) Uani 1 1 d . . .
O2 O 0.4428(5) 0.8499(5) 0.8854(5) 0.028(5) Uani 1 1 d . . .
O3 O 0.5024(4) 0.8499(4) 0.9361(4) 0.017(4) Uani 1 1 d . U .
O4 O 0.4484(5) 0.7955(5) 0.9415(5) 0.025(4) Uani 1 1 d . . .
O5 O 0.3942(5) 0.8378(4) 0.9495(5) 0.019(4) Uani 1 1 d . . .
O6 O 0.4420(5) 0.8991(5) 0.9446(5) 0.030(5) Uani 1 1 d . U .
O7 O 0.4493(5) 0.8541(5) 0.9939(5) 0.031(5) Uani 1 1 d . . .
O8 O 0.3923(5) 0.7877(5) 0.8883(5) 0.025(4) Uani 1 1 d . . .
O9 O 0.4070(5) 0.7303(5) 0.9374(5) 0.026(4) Uani 1 1 d . U .
O10 O 0.3465(4) 0.7791(5) 0.9483(5) 0.023(4) Uani 1 1 d . . .
O11 O 0.3944(5) 0.7844(5) 0.9953(5) 0.026(4) Uani 1 1 d . . .
O12 O 0.3897(5) 0.8952(5) 1.0029(5) 0.032(5) Uani 1 1 d . . .
O13 O 0.3402(5) 0.8337(5) 1.0052(5) 0.033(5) Uani 1 1 d . . .
O14 O 0.4056(6) 0.8333(6) 1.0475(5) 0.038(5) Uani 1 1 d . . .
O15 O 0.4975(5) 0.9194(5) 0.9912(5) 0.039(5) Uani 1 1 d . U .
O16 O 0.4542(6) 0.8945(6) 1.0477(6) 0.040(5) Uani 1 1 d . U .
O17 O 0.4300(6) 0.9591(6) 0.9800(8) 0.058(7) Uani 1 1 d . . .
O18 O 0.4360(7) 0.9568(8) 1.0210(7) 0.064(7) Uani 1 1 d . . .
O19 O 0.5135(6) 0.8473(6) 1.0397(6) 0.047(6) Uani 1 1 d . U .
O20 O 0.4671(6) 0.8408(6) 1.0983(5) 0.047(6) Uani 1 1 d . U .
O21 O 0.4599(6) 0.7909(6) 1.0395(5) 0.038(5) Uani 1 1 d . . .
O22 O 0.4159(7) 0.7733(6) 1.1017(5) 0.052(6) Uani 1 1 d . . .
O23 O 0.4213(7) 0.7257(6) 1.0429(7) 0.062(7) Uani 1 1 d . . .
O24 O 0.3582(6) 0.7730(6) 1.0523(5) 0.045(6) Uani 1 1 d . U .
O25 O 0.3421(7) 0.7209(6) 0.9975(7) 0.054(6) Uani 1 1 d . . .
O26 O 0.2936(7) 0.7715(8) 1.0287(8) 0.073(8) Uani 1 1 d . . .
O27 O 0.2887(7) 0.7763(7) 0.9880(8) 0.067(7) Uani 1 1 d . U .
O1W O 0.3645(7) 0.8594(8) 0.8591(7) 0.073(8) Uani 1 1 d . U .
O2W O 0.4153(6) 0.8795(6) 0.7980(7) 0.055(6) Uani 1 1 d . U .
O3W O 0.4376(6) 0.8016(6) 0.7662(6) 0.047(6) Uani 1 1 d . . .
O4W O 0.3564(7) 0.8117(7) 0.7954(8) 0.071(8) Uani 1 1 d . U .
O5W O 0.3095(6) 0.7982(6) 0.8801(6) 0.051(6) Uani 1 1 d . U .
O6W O 0.2500 0.7086(9) 0.0000 0.095(14) Uani 1 2 d S TU P
O7W O 0.5673(12) 0.8321(13) 0.0964(11) 0.051(12) Uani 0.5 1 d . U .
O8W O 0.4141(16) 0.9305(11) 0.8751(12) 0.066(17) Uani 0.5 1 d . . .
O9W O 0.5512(18) 0.9488(18) 0.0512(18) 0.10(2) Uani 0.5 3 d S TU P
O10W O 0.3066(16) 0.8429(17) 0.9281(16) 0.092(19) Uani 0.5 1 d . U .

loop_
_atom_site_aniso_label
_atom_site_aniso_U_11
_atom_site_aniso_U_22
_atom_site_aniso_U_33
_atom_site_aniso_U_23
_atom_site_aniso_U_13
_atom_site_aniso_U_12
W1 0.0122(6) 0.0122(6) 0.0146(11) 0.000 0.000 0.000
W2 0.0189(6) 0.0193(6) 0.0172(6) -0.0059(4) 0.0015(4) 0.0007(5)
W3 0.0158(6) 0.0206(6) 0.0181(6) -0.0014(4) 0.0018(4) 0.0006(4)
W4 0.0243(6) 0.0310(7) 0.0262(7) -0.0083(5) 0.0069(5) 0.0066(5)
W5 0.0360(7) 0.0282(7) 0.0347(7) -0.0178(6) 0.0047(6) 0.0011(6)
W6 0.0377(8) 0.0508(9) 0.0208(7) -0.0167(6) -0.0003(6) 0.0125(6)
W7 0.0536(9) 0.0449(8) 0.0228(7) 0.0008(6) 0.0121(6) 0.0109(7)
W8 0.0301(7) 0.0448(8) 0.0426(8) -0.0031(7) 0.0195(6) -0.0029(6)
Ce1 0.0168(8) 0.0187(8) 0.0189(8) 0.0016(6) -0.0039(6) 0.0033(6)
K1 0.037(6) 0.042(6) 0.043(6) 0.000 0.000 0.013(5)
Na1 0.066(8) 0.066(8) 0.066(8) -0.050(10) 0.050(10) -0.050(10)
O1 0.006(8) 0.018(10) 0.038(11) -0.001(8) -0.004(8) -0.003(7)
O2 0.037(12) 0.024(11) 0.022(10) -0.010(8) -0.005(8) -0.001(9)
O3 0.005(8) 0.019(9) 0.026(9) -0.012(7) 0.004(7) 0.001(7)
O4 0.017(10) 0.037(11) 0.021(10) -0.011(9) -0.002(8) 0.007(8)
O5 0.021(10) 0.017(10) 0.019(9) -0.004(7) -0.010(8) 0.002(8)
O6 0.044(12) 0.026(10) 0.021(10) -0.016(8) -0.008(8) -0.006(9)
O7 0.037(12) 0.030(11) 0.025(11) -0.015(9) 0.011(9) 0.009(9)
O8 0.019(10) 0.034(11) 0.023(10) 0.003(8) -0.005(8) -0.016(8)
O9 0.029(9) 0.011(8) 0.037(9) 0.005(7) 0.007(8) -0.002(7)
O10 0.010(9) 0.024(10) 0.036(11) -0.012(8) 0.004(8) 0.002(8)
O11 0.018(10) 0.031(11) 0.028(11) -0.001(9) 0.003(8) 0.001(8)
O12 0.028(11) 0.036(12) 0.031(12) -0.019(10) 0.004(9) 0.006(9)
O13 0.013(10) 0.040(12) 0.044(13) -0.019(10) 0.002(9) 0.000(9)
O14 0.041(13) 0.049(13) 0.024(11) 0.011(10) 0.009(9) 0.013(10)
O15 0.035(9) 0.036(9) 0.047(10) -0.027(8) -0.009(8) -0.005(8)
O16 0.050(10) 0.036(10) 0.034(10) -0.023(8) -0.007(8) 0.006(8)
O17 0.040(14) 0.047(15) 0.09(2) -0.009(14) 0.001(13) 0.008(11)
O18 0.068(18) 0.079(19) 0.045(16) -0.026(14) 0.003(13) 0.000(15)
O19 0.048(10) 0.058(11) 0.036(10) -0.022(9) 0.012(8) 0.013(9)
O20 0.053(11) 0.063(11) 0.026(9) -0.016(9) 0.006(8) 0.015(9)
O21 0.049(14) 0.045(13) 0.019(11) 0.000(9) 0.018(9) 0.017(11)
O22 0.082(18) 0.060(15) 0.015(11) -0.009(10) 0.003(11) 0.006(13)
O23 0.09(2) 0.034(14) 0.061(17) 0.017(12) 0.044(14) 0.009(13)
O24 0.047(10) 0.058(11) 0.029(9) -0.001(9) 0.021(8) 0.007(9)
O25 0.062(17) 0.050(15) 0.051(15) -0.003(12) 0.021(13) -0.020(12)
O26 0.042(15) 0.11(2) 0.070(19) -0.021(16) 0.029(14) 0.008(15)
O27 0.048(11) 0.069(12) 0.085(13) 0.002(11) 0.014(10) -0.007(10)
O1W 0.066(15) 0.089(17) 0.063(15) 0.007(13) 0.001(12) 0.064(13)
O2W 0.033(12) 0.040(12) 0.091(16) 0.036(12) -0.008(11) 0.014(10)
O3W 0.056(15) 0.044(14) 0.040(14) -0.010(11) 0.011(11) -0.015(11)
O4W 0.043(13) 0.062(15) 0.108(18) -0.022(14) -0.048(13) -0.004(11)
O5W 0.033(10) 0.068(11) 0.053(11) 0.021(9) -0.024(9) 0.019(9)
O6W 0.10(3) 0.018(18) 0.17(4) 0.000 0.04(3) 0.000
O7W 0.05(2) 0.07(2) 0.033(19) -0.033(17) -0.030(17) 0.036(18)
O8W 0.15(5) 0.01(2) 0.03(3) 0.001(19) -0.05(3) 0.01(3)
O9W 0.10(2) 0.10(2) 0.10(2) 0.010(16) -0.010(16) 0.010(16)
O10W 0.09(3) 0.10(3) 0.09(3) 0.02(2) -0.05(2) 0.05(2)

loop_
_atom_type_symbol
_atom_type_description
_atom_type_scat_dispersion_real
_atom_type_scat_dispersion_imag
_atom_type_scat_source
C C 0.0033 0.0016 'International Tables Vol C Tables 4.2.6.8 and 6.1.1.4'
H H 0.0000 0.0000 'International Tables Vol C Tables 4.2.6.8 and 6.1.1.4'
Na Na 0.0362 0.0249 'International Tables Vol C Tables 4.2.6.8 and 6.1.1.4'
O O 0.0106 0.0060 'International Tables Vol C Tables 4.2.6.8 and 6.1.1.4'
P P 0.1023 0.0942 'International Tables Vol C Tables 4.2.6.8 and 6.1.1.4'
Nb Nb -2.0727 0.6215 'International Tables Vol C Tables 4.2.6.8 and 6.1.1.4'
Ce Ce -0.2486 2.6331 'International Tables Vol C Tables 4.2.6.8 and 6.1.1.4'
W W -0.8490 6.8722 'International Tables Vol C Tables 4.2.6.8 and 6.1.1.4'
K K 0.2009 0.2494 'International Tables Vol C Tables 4.2.6.8 and 6.1.1.4'

loop_
_geom_angle_atom_site_label_1
_geom_angle_atom_site_label_2
_geom_angle_atom_site_label_3
_geom_angle
_geom_angle_site_symmetry_1
_geom_angle_site_symmetry_3
K1 W1 K1 180.0 15_466 .
O1 W1 K1 124.0(6) 26_564 .
O1 W1 K1 56.0(6) 15_466 .
O1 W1 K1 56.0(6) 40_546 .
O1 W1 K1 124.0(6) . .
O1 W1 K1 124.0(6) 15_466 15_466
O1 W1 K1 56.0(6) 26_564 15_466
O1 W1 K1 124.0(6) 40_546 15_466
O1 W1 K1 56.0(6) . 15_466
O1 W1 O1 108.2(5) 40_546 26_564
O1 W1 O1 112.1(11) 26_564 .
O1 W1 O1 108.2(5) 40_546 .
O1 W1 O1 112.1(11) 15_466 40_546
O1 W1 O1 108.2(5) 15_466 .
O1 W1 O1 108.2(5) 15_466 26_564
O2 W2 W5 131.3(6) . .
O2 W2 O4 98.7(8) . .
O2 W2 O5 92.4(7) . .
O2 W2 O6 97.4(8) . .
O2 W2 O7 161.4(8) . .
O3 W2 W5 88.4(5) . .
O3 W2 O2 106.1(8) . .
O3 W2 O4 96.9(7) . .
O3 W2 O5 160.0(7) . .
O3 W2 O6 100.7(8) . .
O3 W2 O7 90.9(7) . .
O4 W2 W5 125.9(5) . .
O4 W2 O5 72.3(7) . .
O4 W2 O7 86.1(7) . .
O5 W2 W5 84.9(4) . .
O6 W2 W5 33.9(5) . .
O6 W2 O4 151.8(7) . .
O6 W2 O5 84.0(7) . .
O6 W2 O7 71.8(7) . .
O7 W2 W5 39.9(5) . .
O7 W2 O5 71.9(6) . .
W8 W3 K1 106.02(13) . .
O4 W3 W8 124.6(5) . .
O4 W3 K1 36.5(5) . .
O4 W3 O5 73.5(7) . .
O4 W3 O11 84.5(7) . .
O5 W3 W8 84.1(5) . .
O5 W3 K1 101.6(4) . .
O8 W3 W8 132.3(6) . .
O8 W3 K1 121.3(6) . .
O8 W3 O4 98.9(8) . .
O8 W3 O5 91.5(7) . .
O8 W3 O9 104.8(9) . .
O8 W3 O10 97.3(8) . .
O8 W3 O11 160.2(8) . .
O9 W3 W8 89.1(6) . .
O9 W3 K1 64.8(6) . .
O9 W3 O4 97.6(8) . .
O9 W3 O5 162.6(7) . .
O9 W3 O10 101.0(8) . .
O9 W3 O11 94.0(7) . .
O10 W3 W8 35.1(6) . .
O10 W3 K1 140.8(6) . .
O10 W3 O4 151.3(7) . .
O10 W3 O5 82.6(7) . .
O10 W3 O11 72.5(7) . .
O11 W3 W8 40.1(5) . .
O11 W3 K1 72.4(5) . .
O11 W3 O5 70.6(6) . .
O5 W4 O7 77.9(7) . .
O5 W4 O11 75.3(7) . .
O11 W4 O7 90.6(6) . .
O12 W4 O5 101.6(8) . .
O12 W4 O7 80.6(7) . .
O12 W4 O11 171.1(7) . .
O12 W4 O14 100.8(9) . .
O13 W4 O5 100.1(8) . .
O13 W4 O7 172.7(8) . .
O13 W4 O11 82.1(7) . .
O13 W4 O12 106.8(8) . .
O13 W4 O14 100.8(9) . .
O14 W4 O5 143.3(8) . .
O14 W4 O7 77.5(8) . .
O14 W4 O11 78.1(8) . .
O6 W5 W2 33.2(6) . .
O6 W5 O7 73.6(7) . .
O6 W5 O12 82.8(8) . .
O6 W5 O16 147.1(8) . .
O6 W5 O17 81.4(9) . .
O7 W5 W2 42.5(5) . .
O7 W5 O12 73.5(7) . .
O12 W5 W2 85.3(4) . .
O15 W5 W2 90.3(6) . .
O15 W5 O6 95.6(8) . .
O15 W5 O7 100.6(8) . .
O15 W5 O12 174.1(8) . .
O15 W5 O16 95.7(9) . .
O15 W5 O17 102.1(10) . .
O15 W5 O18 101.2(10) . .
O16 W5 W2 116.0(6) . .
O16 W5 O7 74.0(8) . .
O16 W5 O12 82.9(8) . .
O17 W5 W2 114.5(8) . .
O17 W5 O7 147.6(9) . .
O17 W5 O12 83.3(8) . .
O17 W5 O16 125.9(9) . .
O18 W5 W2 158.4(8) . .
O18 W5 O6 126.3(9) . .
O18 W5 O7 148.4(10) . .
O18 W5 O12 84.3(9) . .
O18 W5 O16 81.3(10) . .
O18 W5 O17 45.3(10) . .
O7 W6 O14 71.1(7) . .
O16 W6 O7 71.4(7) . .
O16 W6 O14 83.4(8) . .
O19 W6 O7 92.9(9) . .
O19 W6 O14 162.9(8) . .
O19 W6 O16 97.5(10) . .
O19 W6 O20 105.0(10) . .
O19 W6 O21 101.3(9) . .
O20 W6 O7 159.0(8) . .
O20 W6 O14 91.8(9) . .
O20 W6 O16 95.0(9) . .
O20 W6 O21 100.3(9) . .
O21 W6 O7 86.6(7) . .
O21 W6 O14 72.6(8) . .
O21 W6 O16 151.7(9) . .
O11 W7 W8 39.8(5) . .
O14 W7 W8 83.8(5) . .
O14 W7 O11 70.7(7) . .
O21 W7 W8 125.0(6) . .
O21 W7 O11 85.3(7) . .
O21 W7 O14 72.8(8) . .
O22 W7 W8 131.0(8) . .
O22 W7 O11 162.0(9) . .
O22 W7 O14 94.6(9) . .
O22 W7 O21 100.5(10) . .
O22 W7 O23 104.6(11) . .
O22 W7 O24 97.0(10) . .
O23 W7 W8 89.3(9) . .
O23 W7 O11 91.6(10) . .
O23 W7 O14 159.3(9) . .
O23 W7 O21 95.8(10) . .
O23 W7 O24 102.4(11) . .
O24 W7 W8 34.1(6) . .
O24 W7 O11 71.5(7) . .
O24 W7 O14 82.6(9) . .
O24 W7 O21 150.7(9) . .
W3 W8 W7 84.35(4) . .
O10 W8 W3 33.6(5) . .
O10 W8 W7 117.2(5) . .
O10 W8 O11 73.4(7) . .
O10 W8 O13 81.7(7) . .
O11 W8 W3 42.3(5) . .
O11 W8 W7 44.1(5) . .
O11 W8 O13 73.4(6) . .
O13 W8 W3 85.5(4) . .
O13 W8 W7 85.4(4) . .
O24 W8 W3 117.1(6) . .
O24 W8 W7 33.6(6) . .
O24 W8 O10 147.5(8) . .
O24 W8 O11 75.2(8) . .
O24 W8 O13 81.8(8) . .
O25 W8 W3 90.4(8) . .
O25 W8 W7 92.2(9) . .
O25 W8 O10 96.0(10) . .
O25 W8 O11 102.1(9) . .
O25 W8 O13 175.4(9) . .
O25 W8 O24 98.3(11) . .
O25 W8 O26 98.8(11) . .
O25 W8 O27 100.6(11) . .
O26 W8 W3 159.8(9) . .
O26 W8 W7 113.1(9) . .
O26 W8 O10 126.7(10) . .
O26 W8 O11 149.1(10) . .
O26 W8 O13 85.7(10) . .
O26 W8 O24 79.5(10) . .
O27 W8 W3 114.9(9) . .
O27 W8 W7 156.5(8) . .
O27 W8 O10 81.3(10) . .
O27 W8 O11 147.4(9) . .
O27 W8 O13 83.0(9) . .
O27 W8 O24 124.0(10) . .
O27 W8 O26 45.8(11) . .
O1 Ce1 K1 44.1(4) . 15_466
O1 Ce1 O2 80.0(6) . .
O1 Ce1 O3 71.5(5) . 40_546
O1 Ce1 O8 79.0(6) . .
O1 Ce1 O9 68.4(6) . 15_466
O1 Ce1 O1W 142.6(7) . .
O1 Ce1 O2W 134.2(6) . .
O1 Ce1 O3W 83.7(7) . .
O1 Ce1 O4W 136.5(7) . .
O2 Ce1 K1 114.8(4) . 15_466
O2 Ce1 O3 137.2(6) . 40_546
O2 Ce1 O8 70.8(6) . .
O2 Ce1 O9 73.2(6) . 15_466
O2 Ce1 O1W 71.1(7) . .
O2 Ce1 O2W 87.8(7) . .
O2 Ce1 O3W 139.3(7) . .
O2 Ce1 O4W 137.6(7) . .
O3 Ce1 K1 62.9(4) 40_546 15_466
O3 Ce1 O8 72.9(6) 40_546 .
O3 Ce1 O9 121.6(6) 40_546 15_466
O3 Ce1 O1W 115.5(8) 40_546 .
O3 Ce1 O2W 134.8(7) 40_546 .
O3 Ce1 O4W 65.3(7) 40_546 .
O8 Ce1 K1 115.1(4) . 15_466
O8 Ce1 O1W 69.5(7) . .
O8 Ce1 O2W 137.5(7) . .
O8 Ce1 O4W 92.8(8) . .
O9 Ce1 K1 58.8(4) 15_466 15_466
O9 Ce1 O8 134.7(6) 15_466 .
O9 Ce1 O1W 122.2(8) 15_466 .
O9 Ce1 O2W 65.8(6) 15_466 .
O9 Ce1 O4W 132.5(8) 15_466 .
O1W Ce1 K1 173.2(5) . 15_466
O2W Ce1 K1 107.1(6) . 15_466
O2W Ce1 O1W 69.0(8) . .
O2W Ce1 O4W 78.5(8) . .
O3W Ce1 K1 39.7(6) . 15_466
O3W Ce1 O3 68.9(6) . 40_546
O3W Ce1 O8 141.3(6) . .
O3W Ce1 O9 66.2(6) . 15_466
O3W Ce1 O1W 133.6(7) . .
O3W Ce1 O2W 77.3(8) . .
O3W Ce1 O4W 76.5(9) . .
O4W Ce1 K1 107.6(6) . 15_466
O4W Ce1 O1W 66.5(8) . .
W1 K1 W3 67.64(13) . .
W1 K1 W3 67.64(13) . 26_564
W1 K1 Ce1 60.63(12) . 40_546
W3 K1 W3 135.3(3) 26_564 .
W3 K1 Ce1 59.00(7) . 40_546
W3 K1 Ce1 98.16(14) 26_564 40_546
O1 K1 W1 28.1(3) 40_546 .
O1 K1 W1 28.1(3) 15_466 .
O1 K1 W3 59.2(3) 40_546 .
O1 K1 W3 59.2(3) 15_466 26_564
O1 K1 W3 80.8(3) 15_466 .
O1 K1 W3 80.8(3) 40_546 26_564
O1 K1 Ce1 88.7(4) 15_466 40_546
O1 K1 Ce1 32.5(3) 40_546 40_546
O1 K1 O1 56.2(6) 40_546 15_466
O4 K1 W1 61.5(4) . .
O4 K1 W1 61.5(4) 26_564 .
O4 K1 W3 24.2(4) . .
O4 K1 W3 123.3(4) 26_564 .
O4 K1 W3 123.3(4) . 26_564
O4 K1 W3 24.2(4) 26_564 26_564
O4 K1 Ce1 74.9(4) 26_564 40_546
O4 K1 Ce1 78.0(4) . 40_546
O4 K1 O1 64.1(5) 26_564 40_546
O4 K1 O1 66.0(5) . 40_546
O4 K1 O1 66.0(5) 26_564 15_466
O4 K1 O1 64.1(5) . 15_466
O4 K1 O4 122.9(8) 26_564 .
O4 K1 O21 161.6(6) 26_564 .
O4 K1 O21 75.2(5) 26_564 26_564
O4 K1 O21 161.6(6) . 26_564
O4 K1 O21 75.2(5) . .
O4 K1 O3W 90.1(6) 26_564 40_546
O4 K1 O3W 93.2(6) . 40_546
O4 K1 O3W 90.1(6) . 15_466
O4 K1 O3W 93.2(6) 26_564 15_466
O21 K1 W1 136.6(4) . .
O21 K1 W1 136.6(4) 26_564 .
O21 K1 W3 145.7(4) . 26_564
O21 K1 W3 145.7(4) 26_564 .
O21 K1 W3 74.2(4) . .
O21 K1 W3 74.2(4) 26_564 26_564
O21 K1 Ce1 107.1(4) 26_564 40_546
O21 K1 Ce1 114.8(4) . 40_546
O21 K1 O1 132.6(5) 26_564 15_466
O21 K1 O1 127.3(5) . 15_466
O21 K1 O1 132.6(5) . 40_546
O21 K1 O1 127.3(5) 26_564 40_546
O21 K1 O21 86.8(8) . 26_564
O3W K1 W1 93.4(5) 40_546 .
O3W K1 W1 93.4(5) 15_466 .
O3W K1 W3 69.2(4) 15_466 26_564
O3W K1 W3 113.6(4) 40_546 26_564
O3W K1 W3 69.2(4) 40_546 .
O3W K1 W3 113.6(4) 15_466 .
O3W K1 Ce1 154.1(5) 15_466 40_546
O3W K1 Ce1 32.8(4) 40_546 40_546
O3W K1 O1 121.5(6) 40_546 15_466
O3W K1 O1 121.5(6) 15_466 40_546
O3W K1 O1 65.3(5) 40_546 40_546
O3W K1 O1 65.3(5) 15_466 15_466
O3W K1 O21 83.5(6) 40_546 26_564
O3W K1 O21 83.5(6) 15_466 .
O3W K1 O21 91.6(6) 15_466 26_564
O3W K1 O21 91.6(6) 40_546 .
O3W K1 O3W 173.2(9) 15_466 40_546
O17 Na1 O17 116.4(5) 6_467 12_675
O17 Na1 O17 116.4(5) 6_467 .
O17 Na1 O17 116.5(5) 12_675 .
O17 Na1 O18 99.6(6) 6_467 .
O17 Na1 O18 29.8(6) 12_675 12_675
O17 Na1 O18 142.5(6) . 6_467
O17 Na1 O18 29.8(6) 6_467 6_467
O17 Na1 O18 142.5(6) 6_467 12_675
O17 Na1 O18 99.6(7) 12_675 6_467
O17 Na1 O18 29.8(6) . .
O17 Na1 O18 99.6(6) . 12_675
O17 Na1 O18 142.5(6) 12_675 .
O18 Na1 O18 117.4(4) 6_467 .
O18 Na1 O18 117.4(4) 6_467 12_675
O18 Na1 O18 117.4(4) 12_675 .
W1 O1 Ce1 160.8(10) . .
W1 O1 K1 95.9(6) . 15_466
Ce1 O1 K1 103.4(6) . 15_466
W2 O2 Ce1 148.0(10) . .
W2 O3 Ce1 155.7(8) . 15_466
W2 O4 K1 125.2(7) . .
W3 O4 W2 113.2(8) . .
W3 O4 K1 119.3(8) . .
W3 O5 W2 93.0(6) . .
W4 O5 W2 110.2(7) . .
W4 O5 W3 112.8(8) . .
W2 O6 W5 112.9(9) . .
W2 O7 W4 99.6(8) . .
W2 O7 W6 152.4(9) . .
W5 O7 W2 97.6(8) . .
W5 O7 W4 98.8(7) . .
W5 O7 W6 98.2(7) . .
W6 O7 W4 100.1(7) . .
W3 O8 Ce1 147.8(9) . .
W3 O9 Ce1 159.1(10) . 40_546
W3 O10 W8 111.3(8) . .
W3 O11 W4 101.0(7) . .
W3 O11 W7 153.6(9) . .
W4 O11 W7 98.8(7) . .
W8 O11 W3 97.6(7) . .
W8 O11 W4 99.3(7) . .
W8 O11 W7 96.2(7) . .
W4 O12 W5 107.1(8) . .
W4 O13 W8 105.1(8) . .
W4 O14 W6 111.0(9) . .
W4 O14 W7 112.0(10) . .
W7 O14 W6 92.2(7) . .
W6 O16 W5 112.3(9) . .
W5 O17 Na1 100.2(10) . .
O18 O17 W5 66.2(14) . .
O18 O17 Na1 76.5(15) . .
W5 O18 Na1 99.7(10) . .
O17 O18 W5 68.5(13) . .
O17 O18 Na1 73.7(15) . .
W6 O21 W7 115.0(9) . .
W6 O21 K1 123.8(8) . .
W7 O21 K1 116.9(9) . .
W7 O24 W8 112.3(9) . .
O27 O26 W8 66.9(13) . .
O26 O27 W8 67.3(14) . .
Ce1 O3W K1 107.6(8) . 15_466

loop_
_geom_bond_atom_site_label_1
_geom_bond_atom_site_label_2
_geom_bond_distance
_geom_bond_site_symmetry_2
W1 K1 3.744(10) .
W1 K1 3.744(10) 15_466
W1 O1 1.773(16) 15_466
W1 O1 1.773(16) 40_546
W1 O1 1.773(16) 26_564
W1 O1 1.773(16) .
W2 W5 3.2201(17) .
W2 O2 1.774(17) .
W2 O3 1.751(15) .
W2 O4 1.946(19) .
W2 O5 2.259(17) .
W2 O6 1.912(18) .
W2 O7 2.197(18) .
W3 W8 3.2039(18) .
W3 K1 4.131(4) .
W3 O4 1.941(17) .
W3 O5 2.213(16) .
W3 O8 1.740(17) .
W3 O9 1.757(17) .
W3 O10 1.905(16) .
W3 O11 2.177(18) .
W4 O5 1.879(17) .
W4 O7 2.257(19) .
W4 O11 2.246(17) .
W4 O12 1.773(18) .
W4 O13 1.773(17) .
W4 O14 1.871(19) .
W5 O6 1.952(17) .
W5 O7 2.083(18) .
W5 O12 2.306(19) .
W5 O15 1.70(2) .
W5 O16 1.95(2) .
W5 O17 1.95(2) .
W5 O18 1.92(2) .
W6 O7 2.203(19) .
W6 O14 2.27(2) .
W6 O16 1.95(2) .
W6 O19 1.70(2) .
W6 O20 1.71(2) .
W6 O21 1.92(2) .
W7 W8 3.233(2) .
W7 O11 2.262(18) .
W7 O14 2.25(2) .
W7 O21 1.94(2) .
W7 O22 1.716(19) .
W7 O23 1.73(2) .
W7 O24 1.93(2) .
W8 O10 1.975(18) .
W8 O11 2.080(18) .
W8 O13 2.357(19) .
W8 O24 1.96(2) .
W8 O25 1.72(2) .
W8 O26 1.92(2) .
W8 O27 1.91(3) .
Ce1 K1 4.365(5) 15_466
Ce1 O1 2.412(16) .
Ce1 O2 2.466(17) .
Ce1 O3 2.496(15) 40_546
Ce1 O8 2.519(17) .
Ce1 O9 2.500(17) 15_466
Ce1 O1W 2.68(2) .
Ce1 O2W 2.54(2) .
Ce1 O3W 2.48(2) .
Ce1 O4W 2.58(2) .
K1 W3 4.131(4) 26_564
K1 Ce1 4.365(5) 40_546
K1 O1 3.12(2) 15_466
K1 O1 3.12(2) 40_546
K1 O4 2.820(18) 26_564
K1 O4 2.820(18) .
K1 O21 3.005(19) 26_564
K1 O21 3.005(19) .
K1 O3W 2.92(2) 40_546
K1 O3W 2.92(2) 15_466
Na1 O17 2.88(2) 6_467
Na1 O17 2.88(2) .
Na1 O17 2.88(2) 12_675
Na1 O18 2.92(3) 6_467
Na1 O18 2.92(3) .
Na1 O18 2.92(3) 12_675
O1 K1 3.12(2) 15_466
O3 Ce1 2.496(15) 15_466
O9 Ce1 2.500(17) 40_546
O17 O18 1.49(3) .
O26 O27 1.49(4) .
O3W K1 2.92(2) 15_466
